data_4516636
loop_
_publ_author_name
'Guo, Ling-Yu'
'Su, Hai-Feng'
'Kurmoo, Mohamedally'
'Wang, Xing-Po'
'Zhao, Quan-Qin'
'Lin, Shui-Chao'
'Tung, Chen-Ho'
'Sun, Di'
'Zheng, Lan-Sun'

_publ_section_title
;
 Multifunctional Triple-Decker Inverse 12-Metallacrown-4 Sandwiching
 Halides.
;
_journal_issue 23
_journal_name_full 'ACS applied materials &amp; interfaces'
_journal_page_first 19980
_journal_page_last 19987
_journal_paper_doi 10.1021/acsami.7b05191
_journal_volume 9
_journal_year 2017
_chemical_formula_sum 'C18 H12 Br Cu6 K N18 O12'
_chemical_formula_weight 1172.71
_space_group_crystal_system triclinic
_space_group_IT_number 2
_space_group_name_Hall '-P 1'
_space_group_name_H-M_alt 'P -1'
_atom_sites_solution_hydrogens geom
_audit_creation_method SHELXL-2014/7
_cell_angle_alpha 89.900(2)
_cell_angle_beta 68.551(2)
_cell_angle_gamma 81.119(3)
_cell_formula_units_Z 2
_cell_length_a 10.2886(4)
_cell_length_b 13.1326(4)
_cell_length_c 13.1248(4)
_cell_measurement_reflns_used 1619
_cell_measurement_temperature 298(2)
_cell_measurement_theta_max 19.875
_cell_measurement_theta_min 2.538
_cell_volume 1627.88(10)
_computing_structure_refinement 'SHELXL-2014/7 (Sheldrick, 2014)'
_diffrn_ambient_temperature 298(2)
_diffrn_measured_fraction_theta_full 0.998
_diffrn_measured_fraction_theta_max 0.998
_diffrn_measurement_device_type 'CCD area detector'
_diffrn_radiation_type MoK\a
_diffrn_radiation_wavelength 0.71073
_diffrn_reflns_av_R_equivalents 0.0701
_diffrn_reflns_av_unetI/netI 0.0990
_diffrn_reflns_Laue_measured_fraction_full 0.998
_diffrn_reflns_Laue_measured_fraction_max 0.998
_diffrn_reflns_limit_h_max 12
_diffrn_reflns_limit_h_min -8
_diffrn_reflns_limit_k_max 15
_diffrn_reflns_limit_k_min -15
_diffrn_reflns_limit_l_max 15
_diffrn_reflns_limit_l_min -12
_diffrn_reflns_number 14981
_diffrn_reflns_point_group_measured_fraction_full 0.998
_diffrn_reflns_point_group_measured_fraction_max 0.998
_diffrn_reflns_theta_full 24.998
_diffrn_reflns_theta_max 24.998
_diffrn_reflns_theta_min 2.535
_exptl_absorpt_coefficient_mu 5.294
_exptl_absorpt_correction_T_max 0.7456
_exptl_absorpt_correction_T_min 0.6693
_exptl_absorpt_correction_type multi-scan
_exptl_absorpt_process_details sadabs
_exptl_crystal_colour yellow
_exptl_crystal_density_diffrn 2.392
_exptl_crystal_density_method 'not measured'
_exptl_crystal_description rod
_exptl_crystal_F_000 1140
_exptl_crystal_size_max 0.150
_exptl_crystal_size_mid 0.100
_exptl_crystal_size_min 0.090
_exptl_transmission_factor_max 0.8977
_exptl_transmission_factor_min 0.8977
_refine_diff_density_max 0.549
_refine_diff_density_min -0.537
_refine_diff_density_rms 0.118
_refine_ls_extinction_method none
_refine_ls_goodness_of_fit_ref 0.962
_refine_ls_hydrogen_treatment constr
_refine_ls_matrix_type full
_refine_ls_number_parameters 505
_refine_ls_number_reflns 5730
_refine_ls_number_restraints 6
_refine_ls_restrained_S_all 0.963
_refine_ls_R_factor_all 0.1087
_refine_ls_R_factor_gt 0.0462
_refine_ls_shift/su_max 0.001
_refine_ls_shift/su_mean 0.000
_refine_ls_structure_factor_coef Fsqd
_refine_ls_weighting_details 'w=1/[\s^2^(Fo^2^)+(0.0282P)^2^] where P=(Fo^2^+2Fc^2^)/3'
_refine_ls_weighting_scheme calc
_refine_ls_wR_factor_gt 0.0730
_refine_ls_wR_factor_ref 0.0900
_reflns_Friedel_coverage 0.000
_reflns_number_gt 3318
_reflns_number_total 5730
_reflns_threshold_expression 'I > 2\s(I)'
_cod_data_source_file am7b05191_si_002.cif
_cod_data_source_block p5
_cod_database_code 4516636
_shelx_shelxl_version_number 2014/7
_shelx_space_group_comment
;
The symmetry employed for this shelxl refinement is uniquely defined
by the following loop, which should always be used as a source of
symmetry information in preference to the above space-group names.
They are only intended as comments.
;
_shelx_estimated_absorpt_t_min 0.504
_shelx_estimated_absorpt_t_max 0.647

loop_
_space_group_symop_operation_xyz
'x, y, z'
'-x, -y, -z'

loop_
_atom_site_label
_atom_site_type_symbol
_atom_site_fract_x
_atom_site_fract_y
_atom_site_fract_z
_atom_site_U_iso_or_equiv
_atom_site_adp_type
_atom_site_occupancy
_atom_site_site_symmetry_order
_atom_site_calc_flag
_atom_site_refinement_flags_posn
_atom_site_refinement_flags_adp
Br1 Br 0.79177(8) 0.52651(5) 0.05321(6) 0.0372(2) Uani 1 1 d . .
Cu1 Cu 0.65088(10) 0.36664(6) 0.03167(7) 0.0379(3) Uani 1 1 d . .
Cu2 Cu 0.64635(10) 0.61073(6) -0.08173(7) 0.0379(3) Uani 1 1 d . .
Cu3 Cu 0.66801(10) 0.72093(7) 0.15577(7) 0.0400(3) Uani 1 1 d . .
Cu4 Cu 0.67414(10) 0.47741(6) 0.26754(7) 0.0398(3) Uani 1 1 d . .
K1 K 0.7894(2) 0.02696(12) 0.55687(14) 0.0469(5) Uani 1 1 d . .
O1 O 0.6800(6) 0.2285(4) -0.3867(4) 0.0589(16) Uani 1 1 d . .
O2 O 0.6748(6) 0.3787(4) -0.4569(4) 0.0561(16) Uani 1 1 d . .
O3 O 0.6671(6) 1.0207(4) -0.2212(4) 0.0613(17) Uani 1 1 d . .
O4 O 0.6836(6) 1.0863(4) -0.0766(4) 0.0513(15) Uani 1 1 d . .
O5 O 0.6682(6) 0.8549(4) 0.5678(4) 0.0546(16) Uani 1 1 d . .
O6 O 0.6826(6) 0.7041(4) 0.6331(4) 0.0501(15) Uani 1 1 d . .
O7 O 0.6674(6) 0.0668(4) 0.4049(4) 0.0608(15) Uani 1 1 d . U
O8 O 0.6582(7) -0.0012(4) 0.2597(5) 0.0713(19) Uani 1 1 d . .
N1 N 0.6393(6) 0.3917(4) -0.1067(4) 0.0272(14) Uani 1 1 d . .
N2 N 0.6397(6) 0.4870(4) -0.1518(4) 0.0290(14) Uani 1 1 d . .
N3 N 0.6704(6) 0.3233(5) -0.3804(5) 0.0348(15) Uani 1 1 d . .
N4 N 0.6490(6) 0.7522(4) -0.0589(4) 0.0287(14) Uani 1 1 d . .
N5 N 0.6590(6) 0.7948(4) 0.0343(4) 0.0339(15) Uani 1 1 d . .
N6 N 0.6717(6) 1.0139(4) -0.1291(5) 0.0387(16) Uani 1 1 d . .
N7 N 0.6599(6) 0.6990(4) 0.2996(4) 0.0304(14) Uani 1 1 d . .
N8 N 0.6692(6) 0.6015(4) 0.3411(4) 0.0304(14) Uani 1 1 d . .
N9 N 0.6718(6) 0.7607(5) 0.5608(5) 0.0361(15) Uani 1 1 d . .
N10 N 0.6578(6) 0.3385(4) 0.2497(4) 0.0310(14) Uani 1 1 d . .
N11 N 0.6547(6) 0.2940(4) 0.1559(4) 0.0319(15) Uani 1 1 d . .
N12 N 0.6616(7) 0.0736(5) 0.3138(5) 0.0525(16) Uani 1 1 d . U
C1 C 0.6479(7) 0.3222(5) -0.1833(5) 0.0310(18) Uani 1 1 d . .
H1 H 0.6498 0.2518 -0.1742 0.037 Uiso 1 1 calc R U
C2 C 0.6537(7) 0.3697(5) -0.2782(5) 0.0263(17) Uani 1 1 d . .
C3 C 0.6474(7) 0.4745(5) -0.2547(5) 0.0316(18) Uani 1 1 d . .
H3 H 0.6484 0.5268 -0.3027 0.038 Uiso 1 1 calc R U
C4 C 0.6535(7) 0.8256(5) -0.1268(6) 0.0335(18) Uani 1 1 d . .
H4 H 0.6499 0.8174 -0.1961 0.040 Uiso 1 1 calc R U
C5 C 0.6641(7) 0.9160(5) -0.0814(5) 0.0298(18) Uani 1 1 d . .
C6 C 0.6666(7) 0.8944(5) 0.0195(6) 0.0355(19) Uani 1 1 d . .
H6 H 0.6727 0.9415 0.0698 0.043 Uiso 1 1 calc R U
C7 C 0.6595(7) 0.7671(5) 0.3742(5) 0.0342(19) Uani 1 1 d . .
H7 H 0.6537 0.8380 0.3672 0.041 Uiso 1 1 calc R U
C8 C 0.6688(7) 0.7163(5) 0.4636(5) 0.0272(17) Uani 1 1 d . .
C9 C 0.6721(8) 0.6129(5) 0.4411(5) 0.0356(19) Uani 1 1 d . .
H9 H 0.6757 0.5602 0.4879 0.043 Uiso 1 1 calc R U
C10 C 0.6613(7) 0.2637(5) 0.3175(5) 0.0323(18) Uani 1 1 d . .
H10 H 0.6641 0.2725 0.3869 0.039 Uiso 1 1 calc R U
C11 C 0.6599(7) 0.1707(5) 0.2690(5) 0.0294(17) Uani 1 1 d . .
C12 C 0.6557(7) 0.1934(5) 0.1670(5) 0.0324(18) Uani 1 1 d . .
H12 H 0.6538 0.1461 0.1151 0.039 Uiso 1 1 calc R U
Cu5 Cu 0.98819(11) 0.44243(7) -0.17605(8) 0.0498(3) Uani 1 1 d . .
Cu6 Cu 0.99651(11) 0.67788(7) -0.05750(8) 0.0512(3) Uani 1 1 d . .
O9 O 1.0066(7) -0.0389(4) -0.1804(5) 0.0710(19) Uani 1 1 d . .
O10 O 1.0029(7) 0.0354(4) -0.3273(5) 0.080(2) Uani 1 1 d . .
O11 O 1.0013(6) 0.6827(5) -0.5385(4) 0.0670(18) Uani 1 1 d . .
O12 O 0.9958(6) 0.8306(5) -0.4608(5) 0.0658(18) Uani 1 1 d . .
N13 N 0.9988(6) 0.2539(4) -0.0657(5) 0.0399(16) Uani 1 1 d . .
N14 N 0.9934(6) 0.3009(4) -0.1583(5) 0.0343(15) Uani 1 1 d . .
N15 N 1.0045(7) 0.0386(5) -0.2329(6) 0.0510(18) Uani 1 1 d . .
N16 N 0.9912(6) 0.5673(4) -0.2456(5) 0.0352(15) Uani 1 1 d . .
N17 N 0.9946(6) 0.6602(4) -0.1984(4) 0.0315(14) Uani 1 1 d . .
N18 N 0.9995(6) 0.7358(6) -0.4610(6) 0.0465(18) Uani 1 1 d . .
C13 C 1.0043(8) 0.1530(5) -0.0828(6) 0.040(2) Uani 1 1 d . .
H13 H 1.0098 0.1030 -0.0337 0.048 Uiso 1 1 calc R U
C14 C 1.0003(7) 0.1349(5) -0.1845(6) 0.0332(18) Uani 1 1 d . .
C15 C 0.9946(7) 0.2287(5) -0.2290(6) 0.0372(19) Uani 1 1 d . .
H15 H 0.9920 0.2401 -0.2983 0.045 Uiso 1 1 calc R U
C16 C 0.9936(7) 0.5822(5) -0.3464(5) 0.0359(19) Uani 1 1 d . .
H16 H 0.9932 0.5318 -0.3960 0.043 Uiso 1 1 calc R U
C17 C 0.9970(7) 0.6863(5) -0.3650(5) 0.0320(18) Uani 1 1 d . .
C18 C 0.9964(7) 0.7316(5) -0.2695(6) 0.0371(19) Uani 1 1 d . .
H18 H 0.9971 0.8012 -0.2574 0.045 Uiso 1 1 calc R U

loop_
_atom_site_aniso_label
_atom_site_aniso_U_11
_atom_site_aniso_U_22
_atom_site_aniso_U_33
_atom_site_aniso_U_23
_atom_site_aniso_U_13
_atom_site_aniso_U_12
Br1 0.0554(6) 0.0291(4) 0.0301(4) 0.0032(3) -0.0184(4) -0.0097(4)
Cu1 0.0549(7) 0.0354(5) 0.0277(5) 0.0071(4) -0.0209(5) -0.0060(5)
Cu2 0.0570(7) 0.0241(5) 0.0359(6) -0.0015(4) -0.0192(5) -0.0115(5)
Cu3 0.0596(7) 0.0381(5) 0.0324(6) 0.0113(4) -0.0264(5) -0.0145(5)
Cu4 0.0598(7) 0.0256(5) 0.0415(6) -0.0014(4) -0.0266(5) -0.0093(5)
K1 0.0703(14) 0.0342(9) 0.0407(11) 0.0040(8) -0.0250(10) -0.0110(9)
O1 0.084(5) 0.035(3) 0.056(4) -0.016(3) -0.025(3) -0.006(3)
O2 0.086(5) 0.061(4) 0.025(3) 0.008(3) -0.024(3) -0.019(3)
O3 0.103(5) 0.051(4) 0.031(3) 0.019(3) -0.025(4) -0.014(3)
O4 0.076(4) 0.028(3) 0.058(4) 0.006(3) -0.030(3) -0.021(3)
O5 0.082(5) 0.037(3) 0.055(4) -0.002(3) -0.031(3) -0.023(3)
O6 0.071(4) 0.051(3) 0.036(3) 0.001(3) -0.028(3) -0.010(3)
O7 0.102(4) 0.043(3) 0.054(3) 0.029(3) -0.048(3) -0.015(3)
O8 0.134(6) 0.029(3) 0.069(4) 0.010(3) -0.054(4) -0.024(3)
N1 0.043(4) 0.023(3) 0.021(3) 0.008(3) -0.017(3) -0.009(3)
N2 0.041(4) 0.025(3) 0.024(3) 0.002(3) -0.016(3) -0.005(3)
N3 0.039(4) 0.036(4) 0.031(4) -0.009(3) -0.011(3) -0.011(3)
N4 0.047(4) 0.024(3) 0.022(3) 0.002(3) -0.019(3) -0.011(3)
N5 0.054(4) 0.024(3) 0.026(3) 0.003(3) -0.016(3) -0.008(3)
N6 0.049(5) 0.033(4) 0.034(4) 0.004(3) -0.013(4) -0.013(3)
N7 0.044(4) 0.024(3) 0.030(3) 0.002(3) -0.021(3) -0.009(3)
N8 0.049(4) 0.023(3) 0.024(3) 0.008(3) -0.017(3) -0.012(3)
N9 0.040(4) 0.045(4) 0.030(4) 0.005(3) -0.017(3) -0.015(3)
N10 0.051(4) 0.024(3) 0.024(3) 0.004(3) -0.019(3) -0.011(3)
N11 0.051(4) 0.024(3) 0.025(3) 0.006(3) -0.018(3) -0.012(3)
N12 0.093(4) 0.033(3) 0.050(4) 0.019(3) -0.045(4) -0.018(3)
C1 0.041(5) 0.026(4) 0.030(4) -0.005(3) -0.017(4) -0.007(3)
C2 0.035(5) 0.027(4) 0.018(4) 0.003(3) -0.011(3) -0.006(3)
C3 0.041(5) 0.029(4) 0.024(4) 0.006(3) -0.011(4) -0.004(4)
C4 0.038(5) 0.035(4) 0.032(4) 0.003(4) -0.017(4) -0.008(4)
C5 0.042(5) 0.021(4) 0.031(4) 0.007(3) -0.016(4) -0.010(3)
C6 0.056(6) 0.024(4) 0.033(5) -0.002(3) -0.024(4) -0.008(4)
C7 0.047(5) 0.024(4) 0.034(5) -0.001(3) -0.021(4) -0.001(4)
C8 0.038(5) 0.022(4) 0.024(4) -0.002(3) -0.013(4) -0.006(3)
C9 0.057(6) 0.034(4) 0.019(4) 0.002(3) -0.016(4) -0.011(4)
C10 0.048(5) 0.034(4) 0.025(4) 0.007(3) -0.024(4) -0.008(4)
C11 0.035(5) 0.027(4) 0.030(4) 0.006(3) -0.016(4) -0.006(3)
C12 0.050(5) 0.025(4) 0.030(4) 0.001(3) -0.020(4) -0.014(4)
Cu5 0.0727(8) 0.0297(5) 0.0520(7) 0.0123(5) -0.0276(6) -0.0115(5)
Cu6 0.0748(8) 0.0513(6) 0.0351(6) -0.0037(5) -0.0284(6) -0.0120(6)
O9 0.095(5) 0.029(3) 0.090(5) 0.007(3) -0.033(4) -0.014(3)
O10 0.109(6) 0.071(4) 0.068(5) -0.027(4) -0.041(4) -0.017(4)
O11 0.080(5) 0.097(5) 0.031(3) 0.012(3) -0.028(3) -0.020(4)
O12 0.082(5) 0.055(4) 0.064(4) 0.034(3) -0.030(4) -0.015(4)
N13 0.064(5) 0.028(3) 0.036(4) 0.009(3) -0.026(4) -0.014(3)
N14 0.049(4) 0.027(3) 0.033(4) 0.003(3) -0.021(3) -0.011(3)
N15 0.053(5) 0.047(4) 0.053(5) -0.008(4) -0.017(4) -0.014(4)
N16 0.054(5) 0.028(3) 0.034(4) 0.006(3) -0.026(3) -0.011(3)
N17 0.038(4) 0.028(3) 0.034(4) 0.000(3) -0.018(3) -0.011(3)
N18 0.037(5) 0.063(5) 0.040(4) 0.017(4) -0.017(4) -0.005(4)
C13 0.052(6) 0.032(4) 0.038(5) 0.010(4) -0.019(4) -0.007(4)
C14 0.042(5) 0.023(4) 0.038(5) -0.006(3) -0.019(4) -0.004(4)
C15 0.045(5) 0.045(5) 0.026(4) 0.001(4) -0.017(4) -0.008(4)
C16 0.052(6) 0.040(5) 0.021(4) 0.004(3) -0.018(4) -0.016(4)
C17 0.040(5) 0.037(4) 0.023(4) 0.010(3) -0.015(4) -0.007(4)
C18 0.042(5) 0.028(4) 0.043(5) 0.001(4) -0.018(4) -0.005(4)

loop_
_atom_type_symbol
_atom_type_description
_atom_type_scat_dispersion_real
_atom_type_scat_dispersion_imag
_atom_type_scat_source
C C 0.0033 0.0016 'International Tables Vol C Tables 4.2.6.8 and 6.1.1.4'
H H 0.0000 0.0000 'International Tables Vol C Tables 4.2.6.8 and 6.1.1.4'
Br Br -0.2901 2.4595 'International Tables Vol C Tables 4.2.6.8 and 6.1.1.4'
Cu Cu 0.3201 1.2651 'International Tables Vol C Tables 4.2.6.8 and 6.1.1.4'
K K 0.2009 0.2494 'International Tables Vol C Tables 4.2.6.8 and 6.1.1.4'
N N 0.0061 0.0033 'International Tables Vol C Tables 4.2.6.8 and 6.1.1.4'
O O 0.0106 0.0060 'International Tables Vol C Tables 4.2.6.8 and 6.1.1.4'

loop_
_geom_angle_atom_site_label_1
_geom_angle_atom_site_label_2
_geom_angle_atom_site_label_3
_geom_angle
_geom_angle_site_symmetry_1
_geom_angle_site_symmetry_3
Cu4 Br1 Cu3 79.14(3) . .
Cu4 Br1 Cu1 78.94(3) . .
Cu3 Br1 Cu1 126.69(4) . .
Cu4 Br1 Cu2 127.10(4) . .
Cu3 Br1 Cu2 78.10(3) . .
Cu1 Br1 Cu2 77.73(3) . .
Cu4 Br1 Cu5 144.41(4) . .
Cu3 Br1 Cu5 135.82(3) . .
Cu1 Br1 Cu5 81.69(3) . .
Cu2 Br1 Cu5 76.42(3) . .
Cu4 Br1 Cu6 132.03(3) . .
Cu3 Br1 Cu6 72.43(3) . .
Cu1 Br1 Cu6 148.70(3) . .
Cu2 Br1 Cu6 83.81(3) . .
Cu5 Br1 Cu6 69.44(3) . .
N1 Cu1 N11 159.4(2) . .
N1 Cu1 Br1 100.27(15) . .
N11 Cu1 Br1 98.80(16) . .
N1 Cu1 Cu2 78.11(17) . 2_665
N11 Cu1 Cu2 97.38(17) . 2_665
Br1 Cu1 Cu2 124.47(4) . 2_665
N4 Cu2 N2 159.4(2) . .
N4 Cu2 Br1 99.39(16) . .
N2 Cu2 Br1 99.12(16) . .
N4 Cu2 Cu1 95.72(17) . 2_665
N2 Cu2 Cu1 80.43(17) . 2_665
Br1 Cu2 Cu1 126.24(4) . 2_665
N7 Cu3 N5 158.2(2) . .
N7 Cu3 Br1 101.28(16) . .
N5 Cu3 Br1 100.03(16) . .
N8 Cu4 N10 158.0(2) . .
N8 Cu4 Br1 100.65(16) . .
N10 Cu4 Br1 101.18(16) . .
O1 K1 O5 132.67(18) 1_556 1_545
O1 K1 O3 79.58(16) 1_556 1_546
O5 K1 O3 80.56(16) 1_545 1_546
O1 K1 O7 80.73(16) 1_556 .
O5 K1 O7 80.04(16) 1_545 .
O3 K1 O7 129.97(19) 1_546 .
O1 K1 O10 119.33(17) 1_556 2_755
O5 K1 O10 92.34(16) 1_545 2_755
O3 K1 O10 157.91(18) 1_546 2_755
O7 K1 O10 68.20(18) . 2_755
O1 K1 O12 154.87(17) 1_556 1_546
O5 K1 O12 67.79(16) 1_545 1_546
O3 K1 O12 92.12(16) 1_546 1_546
O7 K1 O12 121.48(17) . 1_546
O10 K1 O12 65.90(17) 2_755 1_546
O1 K1 O12 66.84(17) 1_556 2_765
O5 K1 O12 156.84(17) 1_545 2_765
O3 K1 O12 119.36(17) 1_546 2_765
O7 K1 O12 93.48(16) . 2_765
O10 K1 O12 64.74(16) 2_755 2_765
O12 K1 O12 97.93(15) 1_546 2_765
O1 K1 O10 91.34(16) 1_556 1_556
O5 K1 O10 119.31(17) 1_545 1_556
O3 K1 O10 67.46(18) 1_546 1_556
O7 K1 O10 158.06(18) . 1_556
O10 K1 O10 98.90(16) 2_755 1_556
O12 K1 O10 63.66(16) 1_546 1_556
O12 K1 O10 64.65(16) 2_765 1_556
O1 K1 K1 112.89(14) 1_556 2_756
O5 K1 K1 114.41(13) 1_545 2_756
O3 K1 K1 113.70(14) 1_546 2_756
O7 K1 K1 116.33(14) . 2_756
O10 K1 K1 50.51(12) 2_755 2_756
O12 K1 K1 49.03(11) 1_546 2_756
O12 K1 K1 48.89(12) 2_765 2_756
O10 K1 K1 48.40(12) 1_556 2_756
N3 O1 K1 161.0(5) . 1_554
N6 O3 K1 152.8(5) . 1_564
N9 O5 K1 153.3(5) . 1_565
N12 O7 K1 157.3(5) . .
C1 N1 N2 107.5(5) . .
C1 N1 Cu1 127.4(4) . .
N2 N1 Cu1 124.6(4) . .
C3 N2 N1 108.6(5) . .
C3 N2 Cu2 126.4(4) . .
N1 N2 Cu2 124.7(4) . .
O2 N3 O1 124.1(6) . .
O2 N3 C2 118.9(6) . .
O1 N3 C2 117.0(6) . .
C4 N4 N5 107.3(5) . .
C4 N4 Cu2 128.5(4) . .
N5 N4 Cu2 124.0(4) . .
C6 N5 N4 107.6(5) . .
C6 N5 Cu3 127.2(5) . .
N4 N5 Cu3 125.2(4) . .
O4 N6 O3 123.4(6) . .
O4 N6 C5 118.3(6) . .
O3 N6 C5 118.3(6) . .
C7 N7 N8 107.8(5) . .
C7 N7 Cu3 128.3(5) . .
N8 N7 Cu3 123.5(4) . .
C9 N8 N7 107.9(5) . .
C9 N8 Cu4 126.9(4) . .
N7 N8 Cu4 125.1(4) . .
O6 N9 O5 122.6(6) . .
O6 N9 C8 119.2(6) . .
O5 N9 C8 118.2(6) . .
C10 N10 N11 107.4(5) . .
C10 N10 Cu4 127.8(4) . .
N11 N10 Cu4 124.5(4) . .
C12 N11 N10 108.9(5) . .
C12 N11 Cu1 126.4(4) . .
N10 N11 Cu1 124.7(4) . .
O7 N12 O8 122.6(6) . .
O7 N12 C11 118.7(6) . .
O8 N12 C11 118.7(6) . .
N1 C1 C2 110.1(6) . .
C1 C2 C3 105.3(5) . .
C1 C2 N3 128.2(6) . .
C3 C2 N3 126.4(6) . .
N2 C3 C2 108.5(6) . .
N4 C4 C5 110.2(6) . .
C6 C5 C4 106.1(6) . .
C6 C5 N6 126.3(6) . .
C4 C5 N6 127.6(6) . .
N5 C6 C5 108.8(6) . .
N7 C7 C8 109.1(6) . .
C7 C8 C9 106.6(6) . .
C7 C8 N9 127.1(6) . .
C9 C8 N9 126.3(6) . .
N8 C9 C8 108.5(6) . .
N10 C10 C11 109.6(6) . .
C10 C11 C12 105.6(6) . .
C10 C11 N12 127.3(6) . .
C12 C11 N12 127.1(6) . .
N11 C12 C11 108.5(6) . .
N14 Cu5 N16 158.9(2) . .
N14 Cu5 Br1 100.07(18) . .
N16 Cu5 Br1 97.96(18) . .
N13 Cu6 N17 158.3(2) 2_765 .
N13 Cu6 Br1 100.59(18) 2_765 .
N17 Cu6 Br1 96.79(17) . .
N15 O10 K1 137.6(5) . 2_755
N15 O10 K1 139.4(5) . 1_554
K1 O10 K1 81.10(16) 2_755 1_554
N18 O12 K1 139.7(5) . 1_564
N18 O12 K1 135.3(5) . 2_765
K1 O12 K1 82.07(15) 1_564 2_765
C13 N13 N14 107.4(5) . .
C13 N13 Cu6 127.6(5) . 2_765
N14 N13 Cu6 124.9(4) . 2_765
C15 N14 N13 108.1(5) . .
C15 N14 Cu5 127.9(5) . .
N13 N14 Cu5 124.0(4) . .
O9 N15 O10 122.5(7) . .
O9 N15 C14 119.3(7) . .
O10 N15 C14 118.3(7) . .
C16 N16 N17 108.7(5) . .
C16 N16 Cu5 127.3(5) . .
N17 N16 Cu5 124.0(4) . .
C18 N17 N16 108.2(5) . .
C18 N17 Cu6 127.3(5) . .
N16 N17 Cu6 124.5(4) . .
O11 N18 O12 124.1(7) . .
O11 N18 C17 117.9(7) . .
O12 N18 C17 117.9(7) . .
N13 C13 C14 109.0(6) . .
C15 C14 C13 106.1(6) . .
C15 C14 N15 127.5(7) . .
C13 C14 N15 126.4(7) . .
N14 C15 C14 109.3(6) . .
N16 C16 C17 108.1(6) . .
C18 C17 C16 105.9(6) . .
C18 C17 N18 127.0(7) . .
C16 C17 N18 127.0(7) . .
N17 C18 C17 109.1(6) . .

loop_
_geom_bond_atom_site_label_1
_geom_bond_atom_site_label_2
_geom_bond_distance
_geom_bond_site_symmetry_2
Br1 Cu4 2.7456(11) .
Br1 Cu3 2.7761(11) .
Br1 Cu1 2.7983(11) .
Br1 Cu2 2.8317(11) .
Br1 Cu5 3.0386(12) .
Br1 Cu6 3.0894(12) .
Cu1 N1 1.888(5) .
Cu1 N11 1.897(5) .
Cu1 Cu2 2.8500(13) 2_665
Cu2 N4 1.889(5) .
Cu2 N2 1.891(5) .
Cu2 Cu1 2.8500(13) 2_665
Cu3 N7 1.883(5) .
Cu3 N5 1.888(5) .
Cu4 N8 1.880(5) .
Cu4 N10 1.881(5) .
K1 O1 2.701(5) 1_556
K1 O5 2.724(5) 1_545
K1 O3 2.725(5) 1_546
K1 O7 2.730(5) .
K1 O10 3.013(7) 2_755
K1 O12 3.028(6) 1_546
K1 O12 3.034(6) 2_765
K1 O10 3.109(6) 1_556
K1 K1 3.980(4) 2_756
O1 N3 1.235(6) .
O1 K1 2.701(5) 1_554
O2 N3 1.230(7) .
O3 N6 1.230(6) .
O3 K1 2.725(5) 1_564
O4 N6 1.223(6) .
O5 N9 1.235(6) .
O5 K1 2.724(5) 1_565
O6 N9 1.230(6) .
O7 N12 1.221(7) .
O8 N12 1.226(7) .
N1 C1 1.328(7) .
N1 N2 1.384(6) .
N2 C3 1.332(7) .
N3 C2 1.414(8) .
N4 C4 1.306(8) .
N4 N5 1.390(6) .
N5 C6 1.332(7) .
N6 C5 1.429(8) .
N7 C7 1.327(7) .
N7 N8 1.393(7) .
N8 C9 1.333(7) .
N9 C8 1.416(8) .
N10 C10 1.329(7) .
N10 N11 1.377(7) .
N11 C12 1.328(7) .
N12 C11 1.404(8) .
C1 C2 1.378(8) .
C2 C3 1.398(8) .
C4 C5 1.367(8) .
C5 C6 1.363(8) .
C7 C8 1.374(8) .
C8 C9 1.383(8) .
C10 C11 1.382(8) .
C11 C12 1.386(8) .
Cu5 N14 1.868(5) .
Cu5 N16 1.874(5) .
Cu6 N13 1.870(6) 2_765
Cu6 N17 1.872(5) .
O9 N15 1.230(8) .
O10 N15 1.246(8) .
O10 K1 3.013(7) 2_755
O10 K1 3.109(6) 1_554
O11 N18 1.226(7) .
O12 N18 1.240(7) .
O12 K1 3.028(6) 1_564
O12 K1 3.034(6) 2_765
N13 C13 1.333(8) .
N13 N14 1.376(7) .
N13 Cu6 1.870(6) 2_765
N14 C15 1.324(8) .
N15 C14 1.405(8) .
N16 C16 1.329(7) .
N16 N17 1.380(6) .
N17 C18 1.318(8) .
N18 C17 1.411(8) .
C13 C14 1.373(9) .
C14 C15 1.364(9) .
C16 C17 1.392(9) .
C17 C18 1.386(8) .
